data_1538908
loop_
_publ_author_name
'Onodo, M.'
'Wada, H.'

_publ_section_title
;
 The titanium-sulphur system: Structures of Ti6.9S9(18H) and Ti8.2S11(33R)
 and the unit cells of 45R and 57R types of titanium sulphide
;
_journal_name_full 'Journal of the Less-Common Metals'
_journal_page_first 195
_journal_page_last 207
_journal_volume 132
_journal_year 1987
_chemical_formula_sum 'S Ti'
_chemical_name_systematic 'Ti S'
_space_group_IT_number 194
_symmetry_space_group_name_Hall '-P 6c 2c'
_symmetry_space_group_name_H-M 'P 63/m m c'
_cell_angle_alpha 90
_cell_angle_beta 90
_cell_angle_gamma 120
_cell_formula_units_Z 2
_cell_length_a 3.2802
_cell_length_b 3.2802
_cell_length_c 6.4213
_cell_volume 59.835
_citation_journal_id_ASTM JCOMAH
_cod_data_source_file Onodo_JCOMAH_1987_1785.cif
_cod_data_source_block S1Ti1
_cod_original_cell_volume 59.83485
_cod_original_formula_sum 'S1 Ti1'
_cod_database_code 1538908

loop_
_symmetry_equiv_pos_as_xyz
x,y,z
x-y,x,z+1/2
-y,x-y,z
-x,-y,z+1/2
-x+y,-x,z
y,-x+y,z+1/2
-y,-x,-z+1/2
x-y,-y,-z
x,x-y,-z+1/2
y,x,-z
-x+y,y,-z+1/2
-x,-x+y,-z
-x,-y,-z
-x+y,-x,-z-1/2
y,-x+y,-z
x,y,-z-1/2
x-y,x,-z
-y,x-y,-z-1/2
y,x,z-1/2
-x+y,y,z
-x,-x+y,z-1/2
-y,-x,z
x-y,-y,z-1/2
x,x-y,z

loop_
_atom_site_label
_atom_site_type_symbol
_atom_site_fract_x
_atom_site_fract_y
_atom_site_fract_z
_atom_site_occupancy
_atom_site_U_iso_or_equiv
Ti1 Ti 0.3333 0.6667 0.25 1 0.0
S1 S 0 0 0 1 0.0
